data_4333476
loop_
_publ_author_name
'Akine, Shigehisa'
'Kagiyama, Satoko'
'Nabeshima, Tatsuya'

_publ_section_title
;
 Oligometallic Template Strategy for Ring-Closing Olefin
 Metathesis:&#x00A0; Highly Cis- and Trans-Selective Synthesis of a
 32-Membered Macrocyclic Tetraoxime
;
_journal_issue 23
_journal_name_full 'Inorganic Chemistry'
_journal_page_first 9525
_journal_page_last 9527
_journal_paper_doi 10.1021/ic701585x
_journal_volume 46
_journal_year 2007
_chemical_formula_moiety C39H45Cl3N4O16Zn3
_chemical_formula_sum 'C39 H45 Cl3 N4 O16 Zn3'
_chemical_formula_weight 1128.25
_chemical_name_common '[LZn3(OAc)2(MeOH)2]CHCl3'
_chemical_name_systematic
; 
 ? 
;
_space_group_IT_number 2
_symmetry_cell_setting triclinic
_symmetry_space_group_name_Hall '-P 1'
_symmetry_space_group_name_H-M 'P -1'
_atom_sites_solution_hydrogens geom
_atom_sites_solution_primary direct
_atom_sites_solution_secondary difmap
_audit_creation_method SHELXL-97
_cell_angle_alpha 83.293(12)
_cell_angle_beta 68.602(15)
_cell_angle_gamma 70.833(14)
_cell_formula_units_Z 2
_cell_length_a 13.350(6)
_cell_length_b 14.073(4)
_cell_length_c 14.187(4)
_cell_measurement_reflns_used 22345
_cell_measurement_temperature 120
_cell_measurement_theta_max 27.00
_cell_measurement_theta_min 3.02
_cell_volume 2344.1(14)
_computing_cell_refinement 'Rapid AUTO (Rigaku Corp.)'
_computing_data_collection 'Rapid AUTO (Rigaku Corp.)'
_computing_data_reduction 'Rapid AUTO (Rigaku Corp.)'
_computing_molecular_graphics ORTEP-3
_computing_publication_material ORTEP-3
_computing_structure_refinement 'SHELXL-97 (Sheldrick, 1997)'
_computing_structure_solution 'DIRDIF99 (Beurskens et al., 1999)'
_diffrn_ambient_temperature 120
_diffrn_measured_fraction_theta_full 0.995
_diffrn_measured_fraction_theta_max 0.995
_diffrn_measurement_device_type 'Rigaku R-AXIS Rapid'
_diffrn_measurement_method IP
_diffrn_radiation_monochromator graphite
_diffrn_radiation_source 'fine-focus sealed tube'
_diffrn_radiation_type MoK\a
_diffrn_radiation_wavelength 0.71069
_diffrn_reflns_av_R_equivalents 0.0313
_diffrn_reflns_av_sigmaI/netI 0.0403
_diffrn_reflns_limit_h_max 17
_diffrn_reflns_limit_h_min -17
_diffrn_reflns_limit_k_max 17
_diffrn_reflns_limit_k_min -17
_diffrn_reflns_limit_l_max 18
_diffrn_reflns_limit_l_min -15
_diffrn_reflns_number 22345
_diffrn_reflns_theta_full 27.00
_diffrn_reflns_theta_max 27.00
_diffrn_reflns_theta_min 3.02
_diffrn_standards_decay_% 0
_diffrn_standards_interval_count 0
_diffrn_standards_interval_time 0
_diffrn_standards_number 0
_exptl_absorpt_coefficient_mu 1.765
_exptl_absorpt_correction_T_max 0.7191
_exptl_absorpt_correction_T_min 0.5386
_exptl_absorpt_correction_type multi-scan
_exptl_absorpt_process_details 'Rapid AUTO (Rigaku Corp.)'
_exptl_crystal_colour yellow
_exptl_crystal_density_diffrn 1.599
_exptl_crystal_density_method 'not measured'
_exptl_crystal_description prismatic
_exptl_crystal_F_000 1152
_exptl_crystal_size_max 0.40
_exptl_crystal_size_mid 0.25
_exptl_crystal_size_min 0.20
_refine_diff_density_max 1.584
_refine_diff_density_min -1.488
_refine_diff_density_rms 0.155
_refine_ls_extinction_method none
_refine_ls_goodness_of_fit_ref 1.050
_refine_ls_hydrogen_treatment mixed
_refine_ls_matrix_type full
_refine_ls_number_parameters 596
_refine_ls_number_reflns 10150
_refine_ls_number_restraints 2
_refine_ls_restrained_S_all 1.051
_refine_ls_R_factor_all 0.0577
_refine_ls_R_factor_gt 0.0523
_refine_ls_shift/su_max 0.001
_refine_ls_shift/su_mean 0.000
_refine_ls_structure_factor_coef Fsqd
_refine_ls_weighting_details 'calc w=1/[\s^2^(Fo^2^)+(0.1115P)^2^+3.8502P] where P=(Fo^2^+2Fc^2^)/3'
_refine_ls_weighting_scheme calc
_refine_ls_wR_factor_gt 0.1626
_refine_ls_wR_factor_ref 0.1666
_reflns_number_gt 9051
_reflns_number_total 10150
_reflns_threshold_expression >2sigma(I)
_cod_data_source_file ic701585xsup1.cif
_cod_data_source_block LZn3
_cod_original_cell_volume 2344.0(14)
_cod_original_sg_symbol_H-M P-1
_cod_database_code 4333476

loop_
_symmetry_equiv_pos_as_xyz
'x, y, z'
'-x, -y, -z'

loop_
_atom_site_label
_atom_site_type_symbol
_atom_site_fract_x
_atom_site_fract_y
_atom_site_fract_z
_atom_site_U_iso_or_equiv
_atom_site_adp_type
_atom_site_occupancy
_atom_site_symmetry_multiplicity
_atom_site_calc_flag
_atom_site_refinement_flags
Zn1 Zn 0.56515(3) 0.20642(3) 0.07547(3) 0.01645(12) Uani 1 1 d .
Zn2 Zn 0.79209(3) 0.22109(3) 0.13105(3) 0.01746(12) Uani 1 1 d .
Zn3 Zn 0.87800(3) 0.40033(3) 0.20917(3) 0.01694(12) Uani 1 1 d .
C1 C 0.5747(3) 0.1308(2) -0.1487(3) 0.0222(7) Uani 1 1 d .
C2 C 0.6526(3) 0.1783(2) -0.1482(3) 0.0197(6) Uani 1 1 d .
C3 C 0.7262(3) 0.1987(3) -0.2442(3) 0.0258(7) Uani 1 1 d .
C4 C 0.7202(4) 0.1736(3) -0.3335(3) 0.0358(9) Uani 1 1 d .
H1 H 0.7685 0.1902 -0.3966 0.043 Uiso 1 1 calc R
C5 C 0.6451(4) 0.1248(3) -0.3319(3) 0.0375(9) Uani 1 1 d .
H2 H 0.6432 0.1065 -0.3935 0.045 Uiso 1 1 calc R
C6 C 0.5737(4) 0.1030(3) -0.2412(3) 0.0298(8) Uani 1 1 d .
H3 H 0.5226 0.0688 -0.2400 0.036 Uiso 1 1 calc R
O1 O 0.6604(2) 0.20628(18) -0.06632(18) 0.0201(5) Uani 1 1 d .
O2 O 0.8000(2) 0.2436(2) -0.23902(19) 0.0274(5) Uani 1 1 d .
C7 C 0.8872(3) 0.2522(3) -0.3335(3) 0.0297(8) Uani 1 1 d .
H4 H 0.8532 0.2947 -0.3814 0.036 Uiso 1 1 calc R
H5 H 0.9319 0.1849 -0.3644 0.036 Uiso 1 1 calc R
C8 C 0.9605(4) 0.2984(3) -0.3106(3) 0.0308(8) Uani 1 1 d .
H6 H 0.9251 0.3604 -0.2746 0.037 Uiso 1 1 calc R
C9 C 1.0695(4) 0.2609(4) -0.3359(4) 0.0439(11) Uani 1 1 d .
H7 H 1.1081 0.1991 -0.3719 0.053 Uiso 1 1 calc R
H8 H 1.1107 0.2954 -0.3183 0.053 Uiso 1 1 calc R
C10 C 0.4886(3) 0.1104(2) -0.0585(3) 0.0211(7) Uani 1 1 d .
H9 H 0.4440 0.0736 -0.0665 0.025 Uiso 1 1 calc R
N1 N 0.4682(2) 0.1381(2) 0.0310(2) 0.0206(6) Uani 1 1 d .
O3 O 0.3773(2) 0.10729(18) 0.1011(2) 0.0251(5) Uani 1 1 d .
C11 C 0.3381(3) 0.1561(3) 0.1964(3) 0.0251(7) Uani 1 1 d .
H10 H 0.4041 0.1557 0.2131 0.030 Uiso 1 1 calc R
H11 H 0.2951 0.1179 0.2496 0.030 Uiso 1 1 calc R
C12 C 0.2640(3) 0.2629(3) 0.1966(3) 0.0254(7) Uani 1 1 d .
H12 H 0.1927 0.2623 0.1904 0.031 Uiso 1 1 calc R
H13 H 0.2445 0.2943 0.2625 0.031 Uiso 1 1 calc R
O4 O 0.31475(19) 0.32412(18) 0.1166(2) 0.0218(5) Uani 1 1 d .
N2 N 0.4152(2) 0.3298(2) 0.1254(2) 0.0185(5) Uani 1 1 d .
C13 C 0.4134(3) 0.4220(2) 0.1209(2) 0.0161(6) Uani 1 1 d .
H14 H 0.3472 0.4717 0.1161 0.019 Uiso 1 1 calc R
C14 C 0.5026(3) 0.4568(2) 0.1227(2) 0.0162(6) Uani 1 1 d .
C15 C 0.6068(3) 0.3917(2) 0.1257(2) 0.0149(6) Uani 1 1 d .
C16 C 0.6898(3) 0.4339(2) 0.1300(2) 0.0150(6) Uani 1 1 d .
C17 C 0.6649(3) 0.5387(2) 0.1293(2) 0.0164(6) Uani 1 1 d .
C18 C 0.5589(3) 0.6022(2) 0.1247(2) 0.0181(6) Uani 1 1 d .
H15 H 0.5432 0.6732 0.1235 0.022 Uiso 1 1 calc R
C19 C 0.4804(3) 0.5627(2) 0.1221(2) 0.0175(6) Uani 1 1 d .
H16 H 0.4098 0.6060 0.1198 0.021 Uiso 1 1 calc R
O5 O 0.63301(19) 0.29227(16) 0.12598(17) 0.0166(4) Uani 1 1 d .
O6 O 0.78736(19) 0.37052(16) 0.13307(17) 0.0167(4) Uani 1 1 d .
C20 C 0.7416(3) 0.5895(2) 0.1337(2) 0.0186(6) Uani 1 1 d .
H17 H 0.7179 0.6609 0.1304 0.022 Uiso 1 1 calc R
N3 N 0.8395(2) 0.5454(2) 0.1416(2) 0.0192(6) Uani 1 1 d .
O7 O 0.8842(2) 0.61993(18) 0.15535(19) 0.0226(5) Uani 1 1 d .
C21 C 1.0028(3) 0.5983(3) 0.0956(3) 0.0240(7) Uani 1 1 d .
H18 H 1.0298 0.6510 0.1095 0.029 Uiso 1 1 calc R
H19 H 1.0109 0.6032 0.0231 0.029 Uiso 1 1 calc R
C22 C 1.0786(3) 0.4972(3) 0.1131(3) 0.0241(7) Uani 1 1 d .
H20 H 1.0593 0.4440 0.0900 0.029 Uiso 1 1 calc R
H21 H 1.1580 0.4922 0.0716 0.029 Uiso 1 1 calc R
O8 O 1.0696(2) 0.4795(2) 0.21724(18) 0.0230(5) Uani 1 1 d .
N4 N 0.9668(2) 0.4576(2) 0.2729(2) 0.0197(6) Uani 1 1 d .
C23 C 0.9351(3) 0.4802(3) 0.3660(3) 0.0210(7) Uani 1 1 d .
H22 H 0.9815 0.5076 0.3846 0.025 Uiso 1 1 calc R
C24 C 0.8351(3) 0.4681(3) 0.4459(3) 0.0222(7) Uani 1 1 d .
C25 C 0.7604(3) 0.4243(3) 0.4325(2) 0.0206(6) Uani 1 1 d .
C26 C 0.6651(3) 0.4198(3) 0.5200(3) 0.0253(7) Uani 1 1 d .
C27 C 0.6478(4) 0.4578(3) 0.6123(3) 0.0317(8) Uani 1 1 d .
H23 H 0.5844 0.4530 0.6695 0.038 Uiso 1 1 calc R
C28 C 0.7212(4) 0.5027(3) 0.6226(3) 0.0364(9) Uani 1 1 d .
H24 H 0.7075 0.5298 0.6860 0.044 Uiso 1 1 calc R
C29 C 0.8137(4) 0.5078(3) 0.5408(3) 0.0298(8) Uani 1 1 d .
H25 H 0.8643 0.5385 0.5478 0.036 Uiso 1 1 calc R
O9 O 0.7716(2) 0.3903(2) 0.34543(18) 0.0241(5) Uani 1 1 d .
O10 O 0.5943(2) 0.3767(2) 0.50469(19) 0.0285(6) Uani 1 1 d .
C30 C 0.4929(3) 0.3794(3) 0.5904(3) 0.0316(8) Uani 1 1 d .
H26 H 0.4498 0.4498 0.6129 0.038 Uiso 1 1 calc R
H27 H 0.5133 0.3410 0.6473 0.038 Uiso 1 1 calc R
C31 C 0.4227(4) 0.3346(3) 0.5604(4) 0.0374(9) Uani 1 1 d .
H28 H 0.4094 0.3555 0.4987 0.045 Uiso 1 1 calc R
C32 C 0.3781(4) 0.2673(4) 0.6156(4) 0.0510(13) Uani 1 1 d .
H29 H 0.3903 0.2454 0.6776 0.061 Uiso 1 1 calc R
H30 H 0.3336 0.2405 0.5936 0.061 Uiso 1 1 calc R
O11 O 0.6105(2) 0.08365(19) 0.1540(2) 0.0258(5) Uani 1 1 d .
O12 O 0.7799(2) 0.07911(18) 0.1521(2) 0.0262(5) Uani 1 1 d .
C33 C 0.7015(3) 0.0426(3) 0.1718(3) 0.0221(7) Uani 1 1 d .
C34 C 0.7135(4) -0.0586(3) 0.2241(4) 0.0368(9) Uani 1 1 d .
H31 H 0.7920 -0.0898 0.2207 0.055 Uiso 1 1 calc R
H32 H 0.6928 -0.1022 0.1902 0.055 Uiso 1 1 calc R
H33 H 0.6634 -0.0494 0.2951 0.055 Uiso 1 1 calc R
O13 O 0.9558(2) 0.1685(2) 0.1199(2) 0.0301(6) Uani 1 1 d .
O14 O 1.0176(2) 0.2925(2) 0.1378(2) 0.0277(6) Uani 1 1 d .
C35 C 1.0315(3) 0.2107(3) 0.1011(3) 0.0321(9) Uani 1 1 d .
C36 C 1.1488(4) 0.1616(4) 0.0258(4) 0.0496(12) Uani 1 1 d .
H34 H 1.1663 0.2071 -0.0313 0.074 Uiso 1 1 calc R
H35 H 1.1508 0.0985 0.0011 0.074 Uiso 1 1 calc R
H36 H 1.2048 0.1475 0.0592 0.074 Uiso 1 1 calc R
O15 O 0.8491(2) 0.20816(18) -0.03235(19) 0.0217(5) Uani 1 1 d D
H37 H 0.790(3) 0.204(4) -0.053(3) 0.033 Uiso 1 1 d D
C37 C 0.9366(3) 0.1201(3) -0.0823(3) 0.0321(8) Uani 1 1 d .
H38 H 1.0022 0.1086 -0.0617 0.048 Uiso 1 1 calc R
H39 H 0.9588 0.1296 -0.1557 0.048 Uiso 1 1 calc R
H40 H 0.9086 0.0618 -0.0634 0.048 Uiso 1 1 calc R
O16 O 0.7330(2) 0.2299(2) 0.29744(19) 0.0279(6) Uani 1 1 d D
H41 H 0.731(4) 0.293(2) 0.320(4) 0.042 Uiso 1 1 d D
C38 C 0.6449(6) 0.1947(5) 0.3599(4) 0.068(2) Uani 1 1 d .
H42 H 0.5809 0.2199 0.3357 0.102 Uiso 1 1 calc R
H43 H 0.6212 0.2185 0.4293 0.102 Uiso 1 1 calc R
H44 H 0.6704 0.1210 0.3589 0.102 Uiso 1 1 calc R
Cl1 Cl 0.89369(18) 0.03053(15) 0.42754(15) 0.0846(5) Uani 1 1 d .
Cl2 Cl 0.9758(2) 0.20140(12) 0.40003(13) 0.0893(7) Uani 1 1 d .
Cl3 Cl 1.10376(13) 0.02975(11) 0.26930(13) 0.0640(4) Uani 1 1 d .
C39 C 0.9674(5) 0.1034(4) 0.3388(4) 0.0590(15) Uani 1 1 d .
H45 H 0.9257 0.1337 0.2911 0.071 Uiso 1 1 calc R

loop_
_atom_site_aniso_label
_atom_site_aniso_U_11
_atom_site_aniso_U_22
_atom_site_aniso_U_33
_atom_site_aniso_U_23
_atom_site_aniso_U_13
_atom_site_aniso_U_12
Zn1 0.0141(2) 0.01525(19) 0.0200(2) -0.00185(15) -0.00608(15) -0.00372(14)
Zn2 0.0146(2) 0.01589(19) 0.0225(2) -0.00213(15) -0.00857(15) -0.00226(14)
Zn3 0.0141(2) 0.0228(2) 0.01423(19) -0.00329(15) -0.00417(14) -0.00573(15)
C1 0.0268(17) 0.0166(15) 0.0266(17) 0.0005(13) -0.0145(14) -0.0052(13)
C2 0.0220(16) 0.0153(14) 0.0223(15) -0.0015(12) -0.0107(13) -0.0023(12)
C3 0.0305(19) 0.0244(17) 0.0243(17) 0.0003(14) -0.0104(15) -0.0101(14)
C4 0.046(2) 0.043(2) 0.0237(18) 0.0007(17) -0.0104(17) -0.0219(19)
C5 0.051(3) 0.045(2) 0.0270(19) -0.0022(18) -0.0194(19) -0.021(2)
C6 0.038(2) 0.0267(17) 0.035(2) -0.0010(16) -0.0200(17) -0.0142(16)
O1 0.0191(11) 0.0223(11) 0.0201(11) -0.0030(9) -0.0061(9) -0.0076(9)
O2 0.0273(13) 0.0352(14) 0.0206(12) -0.0015(11) -0.0036(10) -0.0155(11)
C7 0.033(2) 0.035(2) 0.0201(16) -0.0025(15) -0.0024(15) -0.0167(16)
C8 0.034(2) 0.036(2) 0.0248(17) 0.0020(16) -0.0066(15) -0.0176(17)
C9 0.035(2) 0.048(3) 0.047(3) -0.005(2) -0.008(2) -0.017(2)
C10 0.0210(16) 0.0119(14) 0.0343(18) -0.0009(13) -0.0146(14) -0.0041(12)
N1 0.0170(13) 0.0164(13) 0.0281(15) 0.0002(11) -0.0076(12) -0.0051(10)
O3 0.0208(12) 0.0219(12) 0.0335(14) -0.0017(10) -0.0061(10) -0.0110(10)
C11 0.0205(17) 0.0248(17) 0.0276(17) 0.0010(14) -0.0040(14) -0.0094(13)
C12 0.0173(16) 0.0243(17) 0.0330(19) -0.0045(15) -0.0044(14) -0.0075(13)
O4 0.0131(11) 0.0217(11) 0.0328(13) -0.0014(10) -0.0106(10) -0.0046(9)
N2 0.0124(12) 0.0217(13) 0.0222(13) -0.0018(11) -0.0062(10) -0.0057(10)
C13 0.0130(14) 0.0182(14) 0.0143(13) -0.0035(12) -0.0041(11) -0.0007(11)
C14 0.0157(14) 0.0193(15) 0.0122(13) -0.0012(11) -0.0034(11) -0.0049(12)
C15 0.0157(14) 0.0146(13) 0.0128(13) -0.0011(11) -0.0044(11) -0.0030(11)
C16 0.0143(14) 0.0190(14) 0.0104(13) -0.0003(11) -0.0036(11) -0.0041(11)
C17 0.0161(15) 0.0184(14) 0.0142(14) -0.0001(12) -0.0038(11) -0.0064(12)
C18 0.0188(15) 0.0155(14) 0.0193(15) 0.0007(12) -0.0067(12) -0.0044(12)
C19 0.0172(15) 0.0172(14) 0.0168(14) 0.0006(12) -0.0074(12) -0.0020(11)
O5 0.0144(10) 0.0154(10) 0.0201(11) -0.0018(9) -0.0070(9) -0.0029(8)
O6 0.0138(10) 0.0167(10) 0.0191(11) -0.0031(9) -0.0066(9) -0.0023(8)
C20 0.0194(15) 0.0197(15) 0.0167(14) -0.0011(12) -0.0049(12) -0.0074(12)
N3 0.0187(14) 0.0240(14) 0.0181(13) -0.0034(11) -0.0052(11) -0.0107(11)
O7 0.0208(12) 0.0251(12) 0.0263(12) -0.0035(10) -0.0066(10) -0.0133(10)
C21 0.0202(17) 0.0339(18) 0.0215(16) 0.0005(14) -0.0055(13) -0.0150(14)
C22 0.0177(16) 0.0374(19) 0.0168(15) -0.0037(14) -0.0010(12) -0.0125(14)
O8 0.0159(11) 0.0354(13) 0.0198(11) -0.0003(10) -0.0047(9) -0.0121(10)
N4 0.0152(13) 0.0258(14) 0.0186(13) -0.0027(11) -0.0035(11) -0.0088(11)
C23 0.0232(17) 0.0251(16) 0.0201(15) 0.0007(13) -0.0108(13) -0.0107(13)
C24 0.0237(17) 0.0267(17) 0.0161(15) -0.0019(13) -0.0062(13) -0.0079(13)
C25 0.0232(17) 0.0225(15) 0.0152(14) -0.0011(13) -0.0055(13) -0.0069(13)
C26 0.0273(18) 0.0285(17) 0.0203(16) 0.0012(14) -0.0066(14) -0.0113(14)
C27 0.035(2) 0.038(2) 0.0173(16) -0.0023(15) 0.0005(15) -0.0150(17)
C28 0.048(3) 0.049(2) 0.0148(16) -0.0084(16) -0.0055(16) -0.020(2)
C29 0.038(2) 0.037(2) 0.0199(17) -0.0011(15) -0.0106(15) -0.0184(17)
O9 0.0239(12) 0.0355(13) 0.0154(11) -0.0045(10) -0.0034(9) -0.0148(11)
O10 0.0256(13) 0.0365(14) 0.0223(12) -0.0026(11) -0.0011(10) -0.0155(11)
C30 0.0259(19) 0.0325(19) 0.0274(18) 0.0036(16) -0.0003(15) -0.0090(15)
C31 0.0250(19) 0.035(2) 0.044(2) 0.0005(18) -0.0049(17) -0.0075(16)
C32 0.036(2) 0.052(3) 0.063(3) 0.008(2) -0.007(2) -0.025(2)
O11 0.0232(13) 0.0230(12) 0.0343(14) 0.0060(11) -0.0138(11) -0.0089(10)
O12 0.0218(12) 0.0179(11) 0.0388(15) -0.0021(11) -0.0116(11) -0.0041(9)
C33 0.0229(17) 0.0202(16) 0.0214(16) -0.0003(13) -0.0076(13) -0.0046(13)
C34 0.031(2) 0.030(2) 0.047(2) 0.0136(18) -0.0159(18) -0.0088(16)
O13 0.0203(13) 0.0268(13) 0.0463(16) -0.0094(12) -0.0197(12) 0.0014(10)
O14 0.0154(12) 0.0360(14) 0.0307(13) -0.0147(12) -0.0068(10) -0.0029(10)
C35 0.0182(17) 0.042(2) 0.036(2) -0.0181(18) -0.0112(15) -0.0007(15)
C36 0.028(2) 0.058(3) 0.056(3) -0.028(3) -0.005(2) -0.006(2)
O15 0.0165(11) 0.0238(12) 0.0230(12) -0.0077(10) -0.0064(9) -0.0019(9)
C37 0.0277(19) 0.0302(19) 0.0297(19) -0.0097(16) -0.0078(16) 0.0028(15)
O16 0.0387(15) 0.0264(13) 0.0218(12) 0.0007(10) -0.0107(11) -0.0142(11)
C38 0.103(5) 0.083(4) 0.029(2) -0.009(2) 0.007(3) -0.073(4)
Cl1 0.0930(13) 0.0718(10) 0.0697(10) 0.0089(9) -0.0163(9) -0.0175(9)
Cl2 0.1466(19) 0.0457(8) 0.0519(8) -0.0075(7) -0.0273(10) -0.0053(9)
Cl3 0.0533(8) 0.0577(8) 0.0751(10) -0.0197(7) -0.0293(7) 0.0049(6)
C39 0.058(3) 0.058(3) 0.044(3) -0.004(3) -0.021(3) 0.008(3)

loop_
_atom_type_symbol
_atom_type_description
_atom_type_scat_dispersion_real
_atom_type_scat_dispersion_imag
_atom_type_scat_source
C C 0.0033 0.0016 'International Tables Vol C Tables 4.2.6.8 and 6.1.1.4'
H H 0.0000 0.0000 'International Tables Vol C Tables 4.2.6.8 and 6.1.1.4'
N N 0.0061 0.0033 'International Tables Vol C Tables 4.2.6.8 and 6.1.1.4'
O O 0.0106 0.0060 'International Tables Vol C Tables 4.2.6.8 and 6.1.1.4'
Zn Zn 0.2839 1.4301 'International Tables Vol C Tables 4.2.6.8 and 6.1.1.4'
Cl Cl 0.1484 0.1585 'International Tables Vol C Tables 4.2.6.8 and 6.1.1.4'

loop_
_geom_angle_atom_site_label_1
_geom_angle_atom_site_label_2
_geom_angle_atom_site_label_3
_geom_angle
O1 Zn1 O11 116.23(11)
O1 Zn1 O5 95.83(10)
O11 Zn1 O5 96.72(10)
O1 Zn1 N2 116.72(11)
O11 Zn1 N2 126.69(11)
O5 Zn1 N2 83.78(10)
O1 Zn1 N1 88.52(11)
O11 Zn1 N1 89.24(11)
O5 Zn1 N1 170.13(10)
N2 Zn1 N1 86.36(11)
O13 Zn2 O12 90.82(11)
O13 Zn2 O5 170.65(11)
O12 Zn2 O5 97.06(10)
O13 Zn2 O6 92.58(10)
O12 Zn2 O6 170.98(10)
O5 Zn2 O6 80.37(9)
O13 Zn2 O15 87.91(11)
O12 Zn2 O15 92.42(10)
O5 Zn2 O15 86.75(9)
O6 Zn2 O15 96.05(9)
O13 Zn2 O16 92.40(12)
O12 Zn2 O16 85.87(11)
O5 Zn2 O16 93.17(10)
O6 Zn2 O16 85.64(9)
O15 Zn2 O16 178.27(9)
O9 Zn3 O14 125.53(12)
O9 Zn3 O6 96.15(10)
O14 Zn3 O6 93.18(10)
O9 Zn3 N4 89.21(11)
O14 Zn3 N4 91.46(11)
O6 Zn3 N4 169.04(10)
O9 Zn3 N3 114.40(11)
O14 Zn3 N3 119.94(12)
O6 Zn3 N3 83.77(10)
N4 Zn3 N3 85.31(11)
C2 C1 C6 120.7(3)
C2 C1 C10 124.1(3)
C6 C1 C10 115.2(3)
O1 C2 C1 125.1(3)
O1 C2 C3 118.3(3)
C1 C2 C3 116.6(3)
O2 C3 C4 124.9(3)
O2 C3 C2 114.0(3)
C4 C3 C2 121.1(4)
C5 C4 C3 121.1(4)
C5 C4 H1 119.4
C3 C4 H1 119.4
C6 C5 C4 119.5(4)
C6 C5 H2 120.3
C4 C5 H2 120.3
C5 C6 C1 120.9(4)
C5 C6 H3 119.6
C1 C6 H3 119.6
C2 O1 Zn1 130.6(2)
C3 O2 C7 115.9(3)
O2 C7 C8 107.3(3)
O2 C7 H4 110.3
C8 C7 H4 110.3
O2 C7 H5 110.3
C8 C7 H5 110.3
H4 C7 H5 108.5
C9 C8 C7 125.1(4)
C9 C8 H6 117.5
C7 C8 H6 117.5
C8 C9 H7 120.0
C8 C9 H8 120.0
H7 C9 H8 120.0
N1 C10 C1 125.1(3)
N1 C10 H9 117.5
C1 C10 H9 117.5
C10 N1 O3 110.3(3)
C10 N1 Zn1 126.2(2)
O3 N1 Zn1 123.2(2)
N1 O3 C11 110.4(2)
O3 C11 C12 112.5(3)
O3 C11 H10 109.1
C12 C11 H10 109.1
O3 C11 H11 109.1
C12 C11 H11 109.1
H10 C11 H11 107.8
O4 C12 C11 114.1(3)
O4 C12 H12 108.7
C11 C12 H12 108.7
O4 C12 H13 108.7
C11 C12 H13 108.7
H12 C12 H13 107.6
N2 O4 C12 110.3(2)
C13 N2 O4 109.9(3)
C13 N2 Zn1 124.1(2)
O4 N2 Zn1 119.01(19)
N2 C13 C14 125.8(3)
N2 C13 H14 117.1
C14 C13 H14 117.1
C15 C14 C19 120.4(3)
C15 C14 C13 123.2(3)
C19 C14 C13 116.4(3)
O5 C15 C14 123.4(3)
O5 C15 C16 117.6(3)
C14 C15 C16 119.0(3)
O6 C16 C17 123.3(3)
O6 C16 C15 117.7(3)
C17 C16 C15 119.0(3)
C16 C17 C18 120.3(3)
C16 C17 C20 123.8(3)
C18 C17 C20 115.9(3)
C19 C18 C17 120.8(3)
C19 C18 H15 119.6
C17 C18 H15 119.6
C18 C19 C14 120.6(3)
C18 C19 H16 119.7
C14 C19 H16 119.7
C15 O5 Zn1 128.0(2)
C15 O5 Zn2 112.76(19)
Zn1 O5 Zn2 115.59(11)
C16 O6 Zn3 123.34(19)
C16 O6 Zn2 111.57(19)
Zn3 O6 Zn2 116.66(11)
N3 C20 C17 125.2(3)
N3 C20 H17 117.4
C17 C20 H17 117.4
C20 N3 O7 108.9(3)
C20 N3 Zn3 121.7(2)
O7 N3 Zn3 120.6(2)
N3 O7 C21 111.7(2)
O7 C21 C22 115.8(3)
O7 C21 H18 108.3
C22 C21 H18 108.3
O7 C21 H19 108.3
C22 C21 H19 108.3
H18 C21 H19 107.4
O8 C22 C21 113.3(3)
O8 C22 H20 108.9
C21 C22 H20 108.9
O8 C22 H21 108.9
C21 C22 H21 108.9
H20 C22 H21 107.7
N4 O8 C22 109.5(2)
C23 N4 O8 110.0(3)
C23 N4 Zn3 125.2(2)
O8 N4 Zn3 124.7(2)
N4 C23 C24 126.2(3)
N4 C23 H22 116.9
C24 C23 H22 116.9
C25 C24 C29 120.9(3)
C25 C24 C23 124.3(3)
C29 C24 C23 114.8(3)
O9 C25 C24 124.4(3)
O9 C25 C26 119.1(3)
C24 C25 C26 116.5(3)
O10 C26 C27 123.7(3)
O10 C26 C25 115.1(3)
C27 C26 C25 121.1(3)
C26 C27 C28 121.1(3)
C26 C27 H23 119.5
C28 C27 H23 119.5
C29 C28 C27 119.5(4)
C29 C28 H24 120.2
C27 C28 H24 120.2
C28 C29 C24 120.9(4)
C28 C29 H25 119.6
C24 C29 H25 119.6
C25 O9 Zn3 130.0(2)
C26 O10 C30 115.5(3)
O10 C30 C31 109.1(3)
O10 C30 H26 109.9
C31 C30 H26 109.9
O10 C30 H27 109.9
C31 C30 H27 109.9
H26 C30 H27 108.3
C32 C31 C30 122.7(5)
C32 C31 H28 118.7
C30 C31 H28 118.7
C31 C32 H29 120.0
C31 C32 H30 120.0
H29 C32 H30 120.0
C33 O11 Zn1 130.5(2)
C33 O12 Zn2 134.7(2)
O12 C33 O11 125.7(3)
O12 C33 C34 117.8(3)
O11 C33 C34 116.5(3)
C33 C34 H31 109.5
C33 C34 H32 109.5
H31 C34 H32 109.5
C33 C34 H33 109.5
H31 C34 H33 109.5
H32 C34 H33 109.5
C35 O13 Zn2 132.8(3)
C35 O14 Zn3 131.2(2)
O14 C35 O13 125.2(4)
O14 C35 C36 115.8(4)
O13 C35 C36 119.0(4)
C35 C36 H34 109.5
C35 C36 H35 109.5
H34 C36 H35 109.5
C35 C36 H36 109.5
H34 C36 H36 109.5
H35 C36 H36 109.5
C37 O15 Zn2 119.7(2)
C37 O15 H37 99(3)
Zn2 O15 H37 111(3)
O15 C37 H38 109.5
O15 C37 H39 109.5
H38 C37 H39 109.5
O15 C37 H40 109.5
H38 C37 H40 109.5
H39 C37 H40 109.5
C38 O16 Zn2 122.5(3)
C38 O16 H41 114(3)
Zn2 O16 H41 112(3)
O16 C38 H42 109.5
O16 C38 H43 109.5
H42 C38 H43 109.5
O16 C38 H44 109.5
H42 C38 H44 109.5
H43 C38 H44 109.5
Cl3 C39 Cl1 110.9(3)
Cl3 C39 Cl2 109.3(4)
Cl1 C39 Cl2 110.3(3)
Cl3 C39 H45 108.7
Cl1 C39 H45 108.7
Cl2 C39 H45 108.7

loop_
_geom_bond_atom_site_label_1
_geom_bond_atom_site_label_2
_geom_bond_distance
Zn1 O1 1.948(2)
Zn1 O11 1.987(3)
Zn1 O5 2.047(2)
Zn1 N2 2.119(3)
Zn1 N1 2.134(3)
Zn2 O13 2.015(3)
Zn2 O12 2.036(3)
Zn2 O5 2.053(2)
Zn2 O6 2.086(2)
Zn2 O15 2.169(3)
Zn2 O16 2.203(3)
Zn3 O9 1.959(2)
Zn3 O14 1.981(3)
Zn3 O6 2.049(2)
Zn3 N4 2.110(3)
Zn3 N3 2.137(3)
C1 C2 1.411(5)
C1 C6 1.417(5)
C1 C10 1.449(5)
C2 O1 1.319(4)
C2 C3 1.421(5)
C3 O2 1.360(5)
C3 C4 1.391(5)
C4 C5 1.381(6)
C4 H1 0.9500
C5 C6 1.366(6)
C5 H2 0.9500
C6 H3 0.9500
O2 C7 1.442(4)
C7 C8 1.479(5)
C7 H4 0.9900
C7 H5 0.9900
C8 C9 1.297(6)
C8 H6 0.9500
C9 H7 0.9500
C9 H8 0.9500
C10 N1 1.277(5)
C10 H9 0.9500
N1 O3 1.418(4)
O3 C11 1.428(5)
C11 C12 1.503(5)
C11 H10 0.9900
C11 H11 0.9900
C12 O4 1.443(4)
C12 H12 0.9900
C12 H13 0.9900
O4 N2 1.420(3)
N2 C13 1.285(4)
C13 C14 1.437(4)
C13 H14 0.9500
C14 C15 1.405(4)
C14 C19 1.420(4)
C15 O5 1.326(4)
C15 C16 1.440(4)
C16 O6 1.328(4)
C16 C17 1.402(4)
C17 C18 1.424(4)
C17 C20 1.448(4)
C18 C19 1.351(5)
C18 H15 0.9500
C19 H16 0.9500
C20 N3 1.290(4)
C20 H17 0.9500
N3 O7 1.428(3)
O7 C21 1.443(4)
C21 C22 1.505(5)
C21 H18 0.9900
C21 H19 0.9900
C22 O8 1.436(4)
C22 H20 0.9900
C22 H21 0.9900
O8 N4 1.426(3)
N4 C23 1.275(4)
C23 C24 1.448(5)
C23 H22 0.9500
C24 C25 1.407(5)
C24 C29 1.413(5)
C25 O9 1.316(4)
C25 C26 1.431(5)
C26 O10 1.366(5)
C26 C27 1.384(5)
C27 C28 1.384(6)
C27 H23 0.9500
C28 C29 1.368(6)
C28 H24 0.9500
C29 H25 0.9500
O10 C30 1.445(4)
C30 C31 1.482(6)
C30 H26 0.9900
C30 H27 0.9900
C31 C32 1.311(6)
C31 H28 0.9500
C32 H29 0.9500
C32 H30 0.9500
O11 C33 1.267(4)
O12 C33 1.242(4)
C33 C34 1.515(5)
C34 H31 0.9800
C34 H32 0.9800
C34 H33 0.9800
O13 C35 1.267(5)
O14 C35 1.249(5)
C35 C36 1.520(6)
C36 H34 0.9800
C36 H35 0.9800
C36 H36 0.9800
O15 C37 1.433(4)
O15 H37 0.963(19)
C37 H38 0.9800
C37 H39 0.9800
C37 H40 0.9800
O16 C38 1.391(5)
O16 H41 0.967(19)
C38 H42 0.9800
C38 H43 0.9800
C38 H44 0.9800
Cl1 C39 1.750(7)
Cl2 C39 1.768(7)
Cl3 C39 1.747(6)
C39 H45 1.0000

loop_
_geom_torsion_atom_site_label_1
_geom_torsion_atom_site_label_2
_geom_torsion_atom_site_label_3
_geom_torsion_atom_site_label_4
_geom_torsion
C6 C1 C2 O1 -179.6(3)
C10 C1 C2 O1 2.9(5)
C6 C1 C2 C3 1.7(5)
C10 C1 C2 C3 -175.8(3)
O1 C2 C3 O2 1.7(5)
C1 C2 C3 O2 -179.5(3)
O1 C2 C3 C4 -178.2(3)
C1 C2 C3 C4 0.6(5)
O2 C3 C4 C5 177.8(4)
C2 C3 C4 C5 -2.3(7)
C3 C4 C5 C6 1.6(7)
C4 C5 C6 C1 0.7(7)
C2 C1 C6 C5 -2.4(6)
C10 C1 C6 C5 175.3(4)
C1 C2 O1 Zn1 -6.8(5)
C3 C2 O1 Zn1 171.9(2)
O11 Zn1 O1 C2 91.8(3)
O5 Zn1 O1 C2 -167.7(3)
N2 Zn1 O1 C2 -81.8(3)
N1 Zn1 O1 C2 3.4(3)
C4 C3 O2 C7 -9.0(5)
C2 C3 O2 C7 171.1(3)
C3 O2 C7 C8 -177.5(3)
O2 C7 C8 C9 126.1(5)
C2 C1 C10 N1 4.6(5)
C6 C1 C10 N1 -173.0(3)
C1 C10 N1 O3 178.9(3)
C1 C10 N1 Zn1 -7.4(5)
O1 Zn1 N1 C10 3.5(3)
O11 Zn1 N1 C10 -112.7(3)
O5 Zn1 N1 C10 119.9(6)
N2 Zn1 N1 C10 120.4(3)
O1 Zn1 N1 O3 176.4(2)
O11 Zn1 N1 O3 60.2(2)
O5 Zn1 N1 O3 -67.2(7)
N2 Zn1 N1 O3 -66.7(2)
C10 N1 O3 C11 -167.4(3)
Zn1 N1 O3 C11 18.7(3)
N1 O3 C11 C12 78.3(3)
O3 C11 C12 O4 -54.1(4)
C11 C12 O4 N2 -60.6(4)
C12 O4 N2 C13 -130.1(3)
C12 O4 N2 Zn1 78.1(3)
O1 Zn1 N2 C13 -59.2(3)
O11 Zn1 N2 C13 128.0(3)
O5 Zn1 N2 C13 34.2(3)
N1 Zn1 N2 C13 -145.7(3)
O1 Zn1 N2 O4 88.4(2)
O11 Zn1 N2 O4 -84.5(2)
O5 Zn1 N2 O4 -178.2(2)
N1 Zn1 N2 O4 1.9(2)
O4 N2 C13 C14 -177.1(3)
Zn1 N2 C13 C14 -27.0(4)
N2 C13 C14 C15 2.5(5)
N2 C13 C14 C19 -176.9(3)
C19 C14 C15 O5 -179.7(3)
C13 C14 C15 O5 0.9(5)
C19 C14 C15 C16 1.1(4)
C13 C14 C15 C16 -178.4(3)
O5 C15 C16 O6 0.6(4)
C14 C15 C16 O6 179.8(3)
O5 C15 C16 C17 179.6(3)
C14 C15 C16 C17 -1.1(4)
O6 C16 C17 C18 179.2(3)
C15 C16 C17 C18 0.2(4)
O6 C16 C17 C20 -1.2(5)
C15 C16 C17 C20 179.8(3)
C16 C17 C18 C19 0.7(5)
C20 C17 C18 C19 -178.9(3)
C17 C18 C19 C14 -0.7(5)
C15 C14 C19 C18 -0.2(5)
C13 C14 C19 C18 179.3(3)
C14 C15 O5 Zn1 22.7(4)
C16 C15 O5 Zn1 -158.0(2)
C14 C15 O5 Zn2 -179.9(2)
C16 C15 O5 Zn2 -0.7(3)
O1 Zn1 O5 C15 83.4(3)
O11 Zn1 O5 C15 -159.2(2)
N2 Zn1 O5 C15 -32.9(2)
N1 Zn1 O5 C15 -32.4(7)
O1 Zn1 O5 Zn2 -73.44(13)
O11 Zn1 O5 Zn2 43.91(13)
N2 Zn1 O5 Zn2 170.23(13)
N1 Zn1 O5 Zn2 170.7(5)
O13 Zn2 O5 C15 -41.0(7)
O12 Zn2 O5 C15 171.7(2)
O6 Zn2 O5 C15 0.43(19)
O15 Zn2 O5 C15 -96.3(2)
O16 Zn2 O5 C15 85.5(2)
O13 Zn2 O5 Zn1 119.4(6)
O12 Zn2 O5 Zn1 -27.92(14)
O6 Zn2 O5 Zn1 160.81(13)
O15 Zn2 O5 Zn1 64.12(12)
O16 Zn2 O5 Zn1 -114.15(12)
C17 C16 O6 Zn3 33.9(4)
C15 C16 O6 Zn3 -147.1(2)
C17 C16 O6 Zn2 -179.2(2)
C15 C16 O6 Zn2 -0.2(3)
O9 Zn3 O6 C16 69.9(2)
O14 Zn3 O6 C16 -163.9(2)
N4 Zn3 O6 C16 -49.0(6)
N3 Zn3 O6 C16 -44.1(2)
O9 Zn3 O6 Zn2 -75.50(13)
O14 Zn3 O6 Zn2 50.76(13)
N4 Zn3 O6 Zn2 165.6(5)
N3 Zn3 O6 Zn2 170.54(13)
O13 Zn2 O6 C16 173.7(2)
O12 Zn2 O6 C16 -74.2(7)
O5 Zn2 O6 C16 -0.13(19)
O15 Zn2 O6 C16 85.5(2)
O16 Zn2 O6 C16 -94.1(2)
O13 Zn2 O6 Zn3 -37.01(14)
O12 Zn2 O6 Zn3 75.1(6)
O5 Zn2 O6 Zn3 149.16(13)
O15 Zn2 O6 Zn3 -125.18(12)
O16 Zn2 O6 Zn3 55.20(13)
C16 C17 C20 N3 -2.1(5)
C18 C17 C20 N3 177.6(3)
C17 C20 N3 O7 -173.3(3)
C17 C20 N3 Zn3 -25.8(4)
O9 Zn3 N3 C20 -54.1(3)
O14 Zn3 N3 C20 129.9(3)
O6 Zn3 N3 C20 39.9(3)
N4 Zn3 N3 C20 -141.1(3)
O9 Zn3 N3 O7 89.8(2)
O14 Zn3 N3 O7 -86.2(2)
O6 Zn3 N3 O7 -176.3(2)
N4 Zn3 N3 O7 2.8(2)
C20 N3 O7 C21 -137.4(3)
Zn3 N3 O7 C21 74.6(3)
N3 O7 C21 C22 -56.5(4)
O7 C21 C22 O8 -55.2(4)
C21 C22 O8 N4 75.4(3)
C22 O8 N4 C23 -154.6(3)
C22 O8 N4 Zn3 23.6(3)
O9 Zn3 N4 C23 -6.6(3)
O14 Zn3 N4 C23 -132.1(3)
O6 Zn3 N4 C23 112.9(5)
N3 Zn3 N4 C23 108.0(3)
O9 Zn3 N4 O8 175.5(2)
O14 Zn3 N4 O8 49.9(2)
O6 Zn3 N4 O8 -65.1(6)
N3 Zn3 N4 O8 -70.0(2)
O8 N4 C23 C24 -179.6(3)
Zn3 N4 C23 C24 2.2(5)
N4 C23 C24 C25 3.2(6)
N4 C23 C24 C29 -174.3(4)
C29 C24 C25 O9 176.5(3)
C23 C24 C25 O9 -0.9(6)
C29 C24 C25 C26 -1.8(5)
C23 C24 C25 C26 -179.2(3)
O9 C25 C26 O10 1.8(5)
C24 C25 C26 O10 -179.8(3)
O9 C25 C26 C27 -177.8(4)
C24 C25 C26 C27 0.6(5)
O10 C26 C27 C28 -178.5(4)
C25 C26 C27 C28 1.0(6)
C26 C27 C28 C29 -1.4(7)
C27 C28 C29 C24 0.2(7)
C25 C24 C29 C28 1.5(6)
C23 C24 C29 C28 179.1(4)
C24 C25 O9 Zn3 -7.2(5)
C26 C25 O9 Zn3 171.1(2)
O14 Zn3 O9 C25 100.4(3)
O6 Zn3 O9 C25 -161.2(3)
N4 Zn3 O9 C25 9.2(3)
N3 Zn3 O9 C25 -75.3(3)
C27 C26 O10 C30 4.5(5)
C25 C26 O10 C30 -175.0(3)
C26 O10 C30 C31 177.2(3)
O10 C30 C31 C32 132.5(5)
O1 Zn1 O11 C33 59.1(3)
O5 Zn1 O11 C33 -40.8(3)
N2 Zn1 O11 C33 -128.1(3)
N1 Zn1 O11 C33 147.1(3)
O13 Zn2 O12 C33 174.8(4)
O5 Zn2 O12 C33 -10.2(4)
O6 Zn2 O12 C33 62.6(8)
O15 Zn2 O12 C33 -97.2(4)
O16 Zn2 O12 C33 82.5(4)
Zn2 O12 C33 O11 23.8(6)
Zn2 O12 C33 C34 -154.7(3)
Zn1 O11 C33 O12 9.0(6)
Zn1 O11 C33 C34 -172.6(3)
O12 Zn2 O13 C35 176.3(4)
O5 Zn2 O13 C35 28.7(9)
O6 Zn2 O13 C35 -12.1(4)
O15 Zn2 O13 C35 83.9(4)
O16 Zn2 O13 C35 -97.8(4)
O9 Zn3 O14 C35 70.3(4)
O6 Zn3 O14 C35 -29.6(4)
N4 Zn3 O14 C35 160.4(4)
N3 Zn3 O14 C35 -114.2(4)
Zn3 O14 C35 O13 -15.4(7)
Zn3 O14 C35 C36 162.7(3)
Zn2 O13 C35 O14 43.5(6)
Zn2 O13 C35 C36 -134.5(4)
O13 Zn2 O15 C37 43.8(3)
O12 Zn2 O15 C37 -46.9(3)
O5 Zn2 O15 C37 -143.9(3)
O6 Zn2 O15 C37 136.2(3)
O16 Zn2 O15 C37 -56(3)
O13 Zn2 O16 C38 -134.1(4)
O12 Zn2 O16 C38 -43.5(4)
O5 Zn2 O16 C38 53.4(4)
O6 Zn2 O16 C38 133.5(4)
O15 Zn2 O16 C38 -34(3)
